data_7104075
loop_
_publ_author_name
'Liu, C.-W.'
'Hung, Chiu-Mine'
'Haia, Hsien-Chung'
'Liaw, Ben-Jie'
'Liou, Lin-Shu'
'Tsai, Yi-Fang'
'Wang, Ju-Chun'

_publ_section_title
;
 Ag8Cl2[Se2P(OEt)2]6: a rare example containing a combination of discrete
 clusters and chains
;
_journal_coden_ASTM CHCOFS
_journal_issue 8
_journal_name_full
;
 Chemical Communications (Cambridge, United Kingdom)
;
_journal_page_first 976
_journal_page_last 977
_journal_paper_doi 10.1039/b300887h
_journal_year 2003
_chemical_formula_sum 'C24 H61 Ag8 Br F6 O12.5 P7 Se12'
_chemical_formula_weight 2770.91
_space_group_IT_number 167
_symmetry_cell_setting rhombohedral
_symmetry_space_group_name_Hall '-R 3 2"c'
_symmetry_space_group_name_H-M 'R -3 c :H'
_atom_sites_solution_hydrogens geom
_atom_sites_solution_primary direct
_atom_sites_solution_secondary difmap
_audit_creation_method SHELXL-97
_cell_angle_alpha 90.00
_cell_angle_beta 90.00
_cell_angle_gamma 120.00
_cell_formula_units_Z 12
_cell_length_a 18.0461(13)
_cell_length_b 18.0461(13)
_cell_length_c 75.366(12)
_cell_measurement_reflns_used 911
_cell_measurement_temperature 298(2)
_cell_measurement_theta_max 24.89
_cell_measurement_theta_min 2.78
_cell_volume 21256(4)
_computing_cell_refinement 'Bruker SMART'
_computing_data_collection 'Bruker SMART'
_computing_data_reduction 'Bruker SAINT'
_computing_molecular_graphics 'Bruker SHELXTL'
_computing_publication_material 'Bruker SHELXTL'
_computing_structure_refinement 'SHELXL-97 (Sheldrick, 1997)'
_computing_structure_solution 'SHELXS-97 (Sheldrick, 1990)'
_diffrn_ambient_temperature 298(2)
_diffrn_measured_fraction_theta_full 0.982
_diffrn_measured_fraction_theta_max 0.982
_diffrn_measurement_device_type 'CCD area detector'
_diffrn_measurement_method 'phi and omega scans'
_diffrn_radiation_monochromator graphite
_diffrn_radiation_source 'fine-focus sealed tube'
_diffrn_radiation_type MoK\a
_diffrn_radiation_wavelength 0.71073
_diffrn_reflns_av_R_equivalents 0.0287
_diffrn_reflns_av_sigmaI/netI 0.0323
_diffrn_reflns_limit_h_max 21
_diffrn_reflns_limit_h_min -12
_diffrn_reflns_limit_k_max 21
_diffrn_reflns_limit_k_min -12
_diffrn_reflns_limit_l_max 45
_diffrn_reflns_limit_l_min -89
_diffrn_reflns_number 14450
_diffrn_reflns_theta_full 25.04
_diffrn_reflns_theta_max 25.04
_diffrn_reflns_theta_min 2.40
_exptl_absorpt_coefficient_mu 9.106
_exptl_absorpt_correction_T_max 0.8990
_exptl_absorpt_correction_T_min 0.2558
_exptl_absorpt_correction_type empirical
_exptl_crystal_colour colorless
_exptl_crystal_density_diffrn 2.598
_exptl_crystal_density_meas 0
_exptl_crystal_density_method 'not measured'
_exptl_crystal_description block
_exptl_crystal_F_000 15396
_exptl_crystal_size_max 0.55
_exptl_crystal_size_mid 0.50
_exptl_crystal_size_min 0.40
_refine_diff_density_max 0.897
_refine_diff_density_min -1.451
_refine_diff_density_rms 0.134
_refine_ls_extinction_method none
_refine_ls_goodness_of_fit_ref 1.078
_refine_ls_hydrogen_treatment mixed
_refine_ls_matrix_type full
_refine_ls_number_parameters 212
_refine_ls_number_reflns 4126
_refine_ls_number_restraints 2
_refine_ls_restrained_S_all 1.081
_refine_ls_R_factor_all 0.0911
_refine_ls_R_factor_gt 0.0536
_refine_ls_shift/su_max 0.005
_refine_ls_shift/su_mean 0.000
_refine_ls_structure_factor_coef Fsqd
_refine_ls_weighting_details 'calc w=1/[\s^2^(Fo^2^)+(0.0683P)^2^+297.6373P] where P=(Fo^2^+2Fc^2^)/3'
_refine_ls_weighting_scheme calc
_refine_ls_wR_factor_gt 0.1366
_refine_ls_wR_factor_ref 0.1583
_reflns_number_gt 2698
_reflns_number_total 4126
_reflns_threshold_expression >2sigma(I)
_cod_data_source_file b300887h.txt
_cod_data_source_block 1a
_cod_depositor_comments
;
The following automatic conversions were performed:
'_symmetry_cell_setting' value 'Rhombohedral' changed to 'rhombohedral'
according to '/home/saulius/struct/CIF-dictionaries/cif_core.dic'
dictionary named 'cif_core.dic' version 2.4.1 from 2010-06-29.

Automatic conversion script
Id: cif_fix_enum 1527 2010-12-29 10:47:43Z saulius 
;
_cod_original_sg_symbol_H-M R-3c
_cod_original_formula_sum 'C24 H61 Ag8 Br F6 O12.50 P7 Se12'
_cod_database_code 7104075

loop_
_symmetry_equiv_pos_as_xyz
'x, y, z'
'-y, x-y, z'
'-x+y, -x, z'
'y, x, -z+1/2'
'x-y, -y, -z+1/2'
'-x, -x+y, -z+1/2'
'x+2/3, y+1/3, z+1/3'
'-y+2/3, x-y+1/3, z+1/3'
'-x+y+2/3, -x+1/3, z+1/3'
'y+2/3, x+1/3, -z+5/6'
'x-y+2/3, -y+1/3, -z+5/6'
'-x+2/3, -x+y+1/3, -z+5/6'
'x+1/3, y+2/3, z+2/3'
'-y+1/3, x-y+2/3, z+2/3'
'-x+y+1/3, -x+2/3, z+2/3'
'y+1/3, x+2/3, -z+7/6'
'x-y+1/3, -y+2/3, -z+7/6'
'-x+1/3, -x+y+2/3, -z+7/6'
'-x, -y, -z'
'y, -x+y, -z'
'x-y, x, -z'
'-y, -x, z-1/2'
'-x+y, y, z-1/2'
'x, x-y, z-1/2'
'-x+2/3, -y+1/3, -z+1/3'
'y+2/3, -x+y+1/3, -z+1/3'
'x-y+2/3, x+1/3, -z+1/3'
'-y+2/3, -x+1/3, z-1/6'
'-x+y+2/3, y+1/3, z-1/6'
'x+2/3, x-y+1/3, z-1/6'
'-x+1/3, -y+2/3, -z+2/3'
'y+1/3, -x+y+2/3, -z+2/3'
'x-y+1/3, x+2/3, -z+2/3'
'-y+1/3, -x+2/3, z+1/6'
'-x+y+1/3, y+2/3, z+1/6'
'x+1/3, x-y+2/3, z+1/6'

loop_
_atom_site_label
_atom_site_type_symbol
_atom_site_fract_x
_atom_site_fract_y
_atom_site_fract_z
_atom_site_U_iso_or_equiv
_atom_site_adp_type
_atom_site_occupancy
_atom_site_symmetry_multiplicity
_atom_site_calc_flag
_atom_site_refinement_flags
_atom_site_disorder_assembly
_atom_site_disorder_group
Br1 Br 0.3333 0.6667 0.24480(2) 0.0635(5) Uani 1 3 d S . .
Ag1 Ag 0.3333 0.6667 0.28410(2) 0.0645(4) Uani 1 3 d S . .
Ag2 Ag 0.30953(7) 0.50736(6) 0.231576(14) 0.0855(3) Uani 1 1 d . . .
Ag3 Ag 0.15951(6) 0.52701(6) 0.256552(13) 0.0837(3) Uani 1 1 d . . .
Ag4 Ag 0.3333 0.6667 0.20550(3) 0.0926(5) Uani 1 3 d S . .
Se1 Se 0.20417(8) 0.79136(8) 0.257168(17) 0.0784(4) Uani 1 1 d . . .
Se2 Se 0.16886(7) 0.60399(7) 0.286531(14) 0.0634(3) Uani 1 1 d . . .
Se3 Se 0.07374(7) 0.53136(9) 0.229327(17) 0.0856(4) Uani 1 1 d . . .
Se4 Se 0.23364(9) 0.50305(9) 0.201346(18) 0.0904(4) Uani 1 1 d . . .
P1 P 0.16668(18) 0.72086(19) 0.28197(4) 0.0670(7) Uani 1 1 d . . .
P2 P 0.1055(2) 0.4732(2) 0.20784(5) 0.0880(10) Uani 1 1 d . . .
O1 O 0.0534(12) 0.3766(10) 0.2075(3) 0.240(11) Uani 1 1 d D . .
O2 O 0.0593(8) 0.4783(10) 0.19104(15) 0.142(4) Uani 1 1 d . . .
O3 O 0.0704(5) 0.6940(6) 0.28624(14) 0.100(3) Uani 1 1 d . . .
O4 O 0.2258(6) 0.7905(5) 0.29582(11) 0.089(2) Uani 1 1 d . . .
C1 C 0.0034(15) 0.2302(14) 0.2147(5) 0.234(16) Uani 1 1 d D . .
H1A H -0.0285 0.1869 0.2234 0.352 Uiso 1 1 calc R . .
H1B H 0.0575 0.2336 0.2127 0.352 Uiso 1 1 calc R . .
H1C H -0.0282 0.2160 0.2038 0.352 Uiso 1 1 calc R . .
C2 C 0.0651(17) 0.5484(13) 0.1837(3) 0.180(11) Uani 1 1 d . . .
H2A H 0.1209 0.5801 0.1781 0.216 Uiso 1 1 calc R . .
H2B H 0.0636 0.5840 0.1932 0.216 Uiso 1 1 calc R . .
C3 C 0.0182(16) 0.3168(15) 0.2214(3) 0.231(14) Uani 1 1 d D . .
H3A H -0.0356 0.3116 0.2252 0.277 Uiso 1 1 calc R . .
H3B H 0.0570 0.3357 0.2314 0.277 Uiso 1 1 calc R . .
C4 C 0.2818(14) 0.8522(14) 0.3245(2) 0.174(9) Uani 1 1 d . . .
H4A H 0.2845 0.8395 0.3368 0.261 Uiso 1 1 calc R . .
H4B H 0.2552 0.8867 0.3235 0.261 Uiso 1 1 calc R . .
H4C H 0.3386 0.8827 0.3197 0.261 Uiso 1 1 calc R . .
C5 C 0.0025(10) 0.5379(16) 0.1709(2) 0.159(8) Uani 1 1 d . . .
H5A H 0.0131 0.5930 0.1670 0.239 Uiso 1 1 calc R . .
H5B H -0.0534 0.5070 0.1761 0.239 Uiso 1 1 calc R . .
H5C H 0.0055 0.5064 0.1609 0.239 Uiso 1 1 calc R . .
C6 C 0.0357(12) 0.7492(15) 0.2845(4) 0.195(12) Uani 1 1 d . . .
H6A H 0.0753 0.8032 0.2901 0.234 Uiso 1 1 calc R . .
H6B H 0.0341 0.7604 0.2720 0.234 Uiso 1 1 calc R . .
C7 C 0.2305(11) 0.7707(10) 0.3145(2) 0.113(5) Uani 1 1 d . . .
H7A H 0.2571 0.7356 0.3155 0.136 Uiso 1 1 calc R . .
H7B H 0.1733 0.7391 0.3195 0.136 Uiso 1 1 calc R . .
C8 C -0.0411(12) 0.7238(15) 0.2911(4) 0.235(16) Uani 1 1 d . . .
H8A H -0.0552 0.7680 0.2895 0.353 Uiso 1 1 calc R . .
H8B H -0.0414 0.7120 0.3035 0.353 Uiso 1 1 calc R . .
H8C H -0.0824 0.6729 0.2851 0.353 Uiso 1 1 calc R . .
P3 P 0.3333 0.6667 0.35397(17) 0.197(6) Uani 1 3 d S . .
F1 F 0.2773(15) 0.5917(16) 0.3632(5) 0.369(19) Uani 1 1 d . . .
F2 F 0.382(2) 0.743(2) 0.3419(5) 0.43(2) Uani 1 1 d . . .
O5 O 0.3333 0.6667 0.4167 0.42(5) Uiso 1 6 d S . .

loop_
_atom_site_aniso_label
_atom_site_aniso_U_11
_atom_site_aniso_U_22
_atom_site_aniso_U_33
_atom_site_aniso_U_23
_atom_site_aniso_U_13
_atom_site_aniso_U_12
Br1 0.0646(6) 0.0646(6) 0.0615(11) 0.000 0.000 0.0323(3)
Ag1 0.0620(5) 0.0620(5) 0.0695(9) 0.000 0.000 0.0310(3)
Ag2 0.0989(7) 0.0763(6) 0.0783(6) -0.0077(5) -0.0033(5) 0.0414(5)
Ag3 0.0960(7) 0.0774(6) 0.0700(6) 0.0000(5) -0.0119(5) 0.0375(5)
Ag4 0.1000(8) 0.1000(8) 0.0776(11) 0.000 0.000 0.0500(4)
Se1 0.0964(9) 0.0881(8) 0.0737(7) 0.0109(6) 0.0075(6) 0.0633(7)
Se2 0.0580(6) 0.0702(7) 0.0580(6) 0.0082(5) 0.0078(5) 0.0291(5)
Se3 0.0588(7) 0.1170(10) 0.0717(8) -0.0035(7) -0.0079(6) 0.0371(7)
Se4 0.1060(10) 0.1010(10) 0.0677(8) -0.0273(7) -0.0148(7) 0.0544(8)
P1 0.0656(17) 0.0816(19) 0.0641(17) -0.0008(15) 0.0080(14) 0.0445(15)
P2 0.091(2) 0.073(2) 0.081(2) -0.0111(17) -0.0227(18) 0.0273(18)
O1 0.238(19) 0.120(11) 0.28(2) -0.031(13) 0.118(18) 0.028(12)
O2 0.158(10) 0.190(13) 0.091(8) -0.042(8) -0.055(7) 0.097(10)
O3 0.078(5) 0.118(7) 0.123(8) 0.020(6) 0.029(5) 0.063(5)
O4 0.108(6) 0.091(6) 0.072(5) -0.006(4) 0.006(5) 0.053(5)
C1 0.143(19) 0.110(16) 0.43(5) -0.02(2) 0.06(2) 0.046(15)
C2 0.25(3) 0.133(16) 0.102(14) 0.033(12) -0.034(16) 0.055(18)
C3 0.13(2) 0.27(4) 0.20(3) -0.01(3) -0.035(19) 0.04(2)
C4 0.21(2) 0.19(2) 0.070(11) -0.039(12) -0.003(12) 0.055(17)
C5 0.110(13) 0.27(3) 0.106(15) 0.040(15) 0.021(11) 0.101(15)
C6 0.139(16) 0.21(2) 0.30(3) 0.11(2) 0.107(19) 0.134(17)
C7 0.130(13) 0.117(12) 0.088(10) -0.015(9) 0.008(9) 0.057(10)
C8 0.105(14) 0.19(2) 0.44(5) -0.06(3) 0.01(2) 0.095(16)
P3 0.251(10) 0.251(10) 0.089(7) 0.000 0.000 0.125(5)
F1 0.26(2) 0.32(3) 0.45(5) 0.21(3) 0.04(2) 0.085(19)
F2 0.38(5) 0.56(6) 0.42(4) 0.27(3) 0.21(4) 0.28(4)

loop_
_atom_type_symbol
_atom_type_description
_atom_type_scat_dispersion_real
_atom_type_scat_dispersion_imag
_atom_type_scat_source
C C 0.0033 0.0016 'International Tables Vol C Tables 4.2.6.8 and 6.1.1.4'
H H 0.0000 0.0000 'International Tables Vol C Tables 4.2.6.8 and 6.1.1.4'
O O 0.0106 0.0060 'International Tables Vol C Tables 4.2.6.8 and 6.1.1.4'
F F 0.0171 0.0103 'International Tables Vol C Tables 4.2.6.8 and 6.1.1.4'
P P 0.1023 0.0942 'International Tables Vol C Tables 4.2.6.8 and 6.1.1.4'
Se Se -0.0929 2.2259 'International Tables Vol C Tables 4.2.6.8 and 6.1.1.4'
Br Br -0.2901 2.4595 'International Tables Vol C Tables 4.2.6.8 and 6.1.1.4'
Ag Ag -0.8971 1.1015 'International Tables Vol C Tables 4.2.6.8 and 6.1.1.4'

loop_
_geom_angle_atom_site_label_1
_geom_angle_atom_site_label_2
_geom_angle_atom_site_label_3
_geom_angle
_geom_angle_site_symmetry_1
_geom_angle_site_symmetry_3
_geom_angle_publ_flag
Ag2 Br1 Ag2 108.57(4) 3_565 2_665 ?
Ag2 Br1 Ag2 108.57(4) 3_565 . ?
Ag2 Br1 Ag2 108.57(4) 2_665 . ?
Ag2 Br1 Ag4 69.64(4) 3_565 . ?
Ag2 Br1 Ag4 69.64(4) 2_665 . ?
Ag2 Br1 Ag4 69.64(4) . . ?
Ag2 Br1 Ag1 110.36(4) 3_565 . ?
Ag2 Br1 Ag1 110.36(4) 2_665 . ?
Ag2 Br1 Ag1 110.36(4) . . ?
Ag4 Br1 Ag1 180.0 . . ?
Ag2 Br1 Ag3 72.04(3) 3_565 3_565 ?
Ag2 Br1 Ag3 67.53(3) 2_665 3_565 ?
Ag2 Br1 Ag3 175.85(6) . 3_565 ?
Ag4 Br1 Ag3 107.10(4) . 3_565 ?
Ag1 Br1 Ag3 72.90(4) . 3_565 ?
Ag2 Br1 Ag3 67.53(3) 3_565 . ?
Ag2 Br1 Ag3 175.85(6) 2_665 . ?
Ag2 Br1 Ag3 72.04(3) . . ?
Ag4 Br1 Ag3 107.10(4) . . ?
Ag1 Br1 Ag3 72.90(4) . . ?
Ag3 Br1 Ag3 111.73(3) 3_565 . ?
Ag2 Br1 Ag3 175.85(6) 3_565 2_665 ?
Ag2 Br1 Ag3 72.04(3) 2_665 2_665 ?
Ag2 Br1 Ag3 67.53(3) . 2_665 ?
Ag4 Br1 Ag3 107.10(4) . 2_665 ?
Ag1 Br1 Ag3 72.90(4) . 2_665 ?
Ag3 Br1 Ag3 111.73(3) 3_565 2_665 ?
Ag3 Br1 Ag3 111.73(3) . 2_665 ?
Se2 Ag1 Se2 119.509(10) . 3_565 ?
Se2 Ag1 Se2 119.509(10) . 2_665 ?
Se2 Ag1 Se2 119.509(10) 3_565 2_665 ?
Se2 Ag1 Br1 94.04(4) . . ?
Se2 Ag1 Br1 94.04(4) 3_565 . ?
Se2 Ag1 Br1 94.04(4) 2_665 . ?
Se1 Ag2 Se3 121.79(5) 2_665 2_665 ?
Se1 Ag2 Se4 115.83(6) 2_665 . ?
Se3 Ag2 Se4 116.19(6) 2_665 . ?
Se1 Ag2 Br1 95.99(5) 2_665 . ?
Se3 Ag2 Br1 100.61(4) 2_665 . ?
Se4 Ag2 Br1 98.34(5) . . ?
Se1 Ag2 Ag3 96.86(4) 2_665 2_665 ?
Se3 Ag2 Ag3 50.85(4) 2_665 2_665 ?
Se4 Ag2 Ag3 142.49(5) . 2_665 ?
Br1 Ag2 Ag3 58.37(3) . 2_665 ?
Se1 Ag2 Ag4 138.25(5) 2_665 . ?
Se3 Ag2 Ag4 95.79(4) 2_665 . ?
Se4 Ag2 Ag4 49.96(4) . . ?
Br1 Ag2 Ag4 56.55(5) . . ?
Ag3 Ag2 Ag4 93.50(4) 2_665 . ?
Se3 Ag3 Se2 123.26(6) . . ?
Se3 Ag3 Se1 118.65(5) . 2_665 ?
Se2 Ag3 Se1 116.46(5) . 2_665 ?
Se3 Ag3 Br1 97.45(5) . . ?
Se2 Ag3 Br1 92.64(5) . . ?
Se1 Ag3 Br1 92.46(4) 2_665 . ?
Se3 Ag3 Ag2 51.50(4) . 3_565 ?
Se2 Ag3 Ag2 95.15(4) . 3_565 ?
Se1 Ag3 Ag2 135.90(5) 2_665 3_565 ?
Br1 Ag3 Ag2 54.09(3) . 3_565 ?
Se4 Ag4 Se4 118.57(2) 3_565 . ?
Se4 Ag4 Se4 118.57(2) 3_565 2_665 ?
Se4 Ag4 Se4 118.57(2) . 2_665 ?
Se4 Ag4 Br1 96.93(5) 3_565 . ?
Se4 Ag4 Br1 96.93(5) . . ?
Se4 Ag4 Br1 96.93(5) 2_665 . ?
Se4 Ag4 Ag2 51.10(4) 3_565 3_565 ?
Se4 Ag4 Ag2 94.70(4) . 3_565 ?
Se4 Ag4 Ag2 139.43(6) 2_665 3_565 ?
Br1 Ag4 Ag2 53.81(3) . 3_565 ?
Se4 Ag4 Ag2 94.70(4) 3_565 2_665 ?
Se4 Ag4 Ag2 139.43(6) . 2_665 ?
Se4 Ag4 Ag2 51.10(4) 2_665 2_665 ?
Br1 Ag4 Ag2 53.81(3) . 2_665 ?
Ag2 Ag4 Ag2 88.68(4) 3_565 2_665 ?
Se4 Ag4 Ag2 139.43(6) 3_565 . ?
Se4 Ag4 Ag2 51.10(4) . . ?
Se4 Ag4 Ag2 94.70(4) 2_665 . ?
Br1 Ag4 Ag2 53.81(3) . . ?
Ag2 Ag4 Ag2 88.68(4) 3_565 . ?
Ag2 Ag4 Ag2 88.68(4) 2_665 . ?
P1 Se1 Ag2 109.56(9) . 3_565 ?
P1 Se1 Ag3 100.48(9) . 3_565 ?
Ag2 Se1 Ag3 82.69(5) 3_565 3_565 ?
P1 Se2 Ag1 97.95(9) . . ?
P1 Se2 Ag3 110.74(9) . . ?
Ag1 Se2 Ag3 85.79(5) . . ?
P2 Se3 Ag3 105.73(11) . . ?
P2 Se3 Ag2 107.00(11) . 3_565 ?
Ag3 Se3 Ag2 77.64(4) . 3_565 ?
P2 Se4 Ag4 107.71(11) . . ?
P2 Se4 Ag2 106.73(11) . . ?
Ag4 Se4 Ag2 78.94(5) . . ?
O4 P1 O3 108.2(5) . . ?
O4 P1 Se2 109.8(4) . . ?
O3 P1 Se2 102.8(4) . . ?
O4 P1 Se1 102.4(4) . . ?
O3 P1 Se1 109.1(4) . . ?
Se2 P1 Se1 123.91(14) . . ?
O1 P2 O2 90.6(11) . . ?
O1 P2 Se4 104.8(8) . . ?
O2 P2 Se4 110.1(6) . . ?
O1 P2 Se3 114.3(7) . . ?
O2 P2 Se3 107.7(5) . . ?
Se4 P2 Se3 124.24(16) . . ?
C3 O1 P2 130.7(17) . . ?
C2 O2 P2 127.4(14) . . ?
C6 O3 P1 124.5(10) . . ?
C7 O4 P1 122.9(9) . . ?
O2 C2 C5 118(2) . . ?
O1 C3 C1 109(2) . . ?
C8 C6 O3 118.4(19) . . ?
O4 C7 C4 109.2(14) . . ?
F1 P3 F1 98(2) 3_565 . ?
F1 P3 F1 98(2) 3_565 2_665 ?
F1 P3 F1 98(2) . 2_665 ?
F1 P3 F2 91(2) 3_565 2_665 ?
F1 P3 F2 83.5(19) . 2_665 ?
F1 P3 F2 171(2) 2_665 2_665 ?
F1 P3 F2 83.5(19) 3_565 . ?
F1 P3 F2 171(2) . . ?
F1 P3 F2 91(2) 2_665 . ?
F2 P3 F2 88(2) 2_665 . ?
F1 P3 F2 171(2) 3_565 3_565 ?
F1 P3 F2 91(2) . 3_565 ?
F1 P3 F2 83.5(19) 2_665 3_565 ?
F2 P3 F2 88(2) 2_665 3_565 ?
F2 P3 F2 88(2) . 3_565 ?

loop_
_geom_bond_atom_site_label_1
_geom_bond_atom_site_label_2
_geom_bond_distance
_geom_bond_site_symmetry_2
_geom_bond_publ_flag
Br1 Ag2 2.8649(12) 3_565 ?
Br1 Ag2 2.8649(12) 2_665 ?
Br1 Ag2 2.8649(12) . ?
Br1 Ag4 2.962(3) . ?
Br1 Ag1 2.962(2) . ?
Br1 Ag3 3.0117(12) 3_565 ?
Br1 Ag3 3.0117(12) . ?
Br1 Ag3 3.0117(12) 2_665 ?
Ag1 Se2 2.6010(10) . ?
Ag1 Se2 2.6010(11) 3_565 ?
Ag1 Se2 2.6010(10) 2_665 ?
Ag2 Se1 2.6152(17) 2_665 ?
Ag2 Se3 2.6188(17) 2_665 ?
Ag2 Se4 2.6393(17) . ?
Ag2 Ag3 3.2686(14) 2_665 ?
Ag2 Ag4 3.3282(15) . ?
Ag3 Se3 2.5949(16) . ?
Ag3 Se2 2.6132(15) . ?
Ag3 Se1 2.6195(16) 2_665 ?
Ag3 Ag2 3.2686(14) 3_565 ?
Ag4 Se4 2.5963(15) 3_565 ?
Ag4 Se4 2.5963(15) . ?
Ag4 Se4 2.5963(15) 2_665 ?
Ag4 Ag2 3.3282(15) 3_565 ?
Ag4 Ag2 3.3282(15) 2_665 ?
Se1 P1 2.170(3) . ?
Se1 Ag2 2.6152(16) 3_565 ?
Se1 Ag3 2.6195(16) 3_565 ?
Se2 P1 2.156(3) . ?
Se3 P2 2.158(4) . ?
Se3 Ag2 2.6188(17) 3_565 ?
Se4 P2 2.152(4) . ?
P1 O4 1.571(9) . ?
P1 O3 1.586(8) . ?
P2 O1 1.512(16) . ?
P2 O2 1.544(12) . ?
O1 C3 1.407(10) . ?
O2 C2 1.34(2) . ?
O3 C6 1.423(19) . ?
O4 C7 1.466(17) . ?
C1 C3 1.532(10) . ?
C2 C5 1.42(2) . ?
C4 C7 1.49(2) . ?
C6 C8 1.32(2) . ?
P3 F1 1.404(18) 3_565 ?
P3 F1 1.404(18) . ?
P3 F1 1.404(18) 2_665 ?
P3 F2 1.51(2) 2_665 ?
P3 F2 1.51(2) . ?
P3 F2 1.51(2) 3_565 ?
